data_7709370
loop_
_publ_author_name
'Li, Yafei'
'Pan, Huifen'
'Lu, Yanhua'
'Luo, Yanshu'
'Dang, Yan'
'Wang, Yalan'
'Xia, Shengwang'
'Li, Yahong'
'Xia, Yuanzhi'

_publ_section_title
;
 Lithium and magnesium complexes from the employment of pyridyl-pendanted
 unsymmetrical \b-diketiminates: syntheses and utilization as catalysts
 for the hydroboration of carbonyl compounds
;
_journal_name_full 'Dalton Transactions'
_journal_paper_doi 10.1039/D1DT03235F
_journal_year 2022
_chemical_formula_moiety 'C44 H56 Li2 N6'
_chemical_formula_sum 'C44 H56 Li2 N6'
_chemical_formula_weight 682.82
_space_group_crystal_system monoclinic
_space_group_IT_number 14
_space_group_name_Hall '-P 2ybc'
_space_group_name_H-M_alt 'P 1 21/c 1'
_atom_sites_solution_hydrogens geom
_atom_sites_solution_primary dual
_audit_creation_date 2020-07-06
_audit_creation_method
;
Olex2 1.2
(compiled 2018.05.29 svn.r3508 for OlexSys, GUI svn.r5506)
;
_audit_update_record
;
2020-07-06 deposited with the CCDC.	2022-01-26 downloaded from the CCDC.
;
_cell_angle_alpha 90
_cell_angle_beta 93.665(2)
_cell_angle_gamma 90
_cell_formula_units_Z 4
_cell_length_a 11.2500(8)
_cell_length_b 17.6853(11)
_cell_length_c 21.0440(15)
_cell_measurement_reflns_used 5735
_cell_measurement_temperature 189(2)
_cell_measurement_theta_max 26.808
_cell_measurement_theta_min 2.309
_cell_volume 4178.3(5)
_computing_cell_refinement 'SAINT v8.37A (Bruker, 2015)'
_computing_data_reduction 'SAINT v8.37A (Bruker, 2015)'
_computing_molecular_graphics 'Olex2 (Dolomanov et al., 2009)'
_computing_publication_material 'Olex2 (Dolomanov et al., 2009)'
_computing_structure_refinement 'ShelXL (Sheldrick, 2015)'
_computing_structure_solution 'ShelXT (Sheldrick, 2015)'
_diffrn_ambient_temperature 189.0
_diffrn_measured_fraction_theta_full 0.998
_diffrn_measured_fraction_theta_max 0.998
_diffrn_measurement_device_type 'CCD area detector'
_diffrn_measurement_method 'phi and omega scans'
_diffrn_radiation_monochromator graphite
_diffrn_radiation_type MoK\a
_diffrn_radiation_wavelength 0.71073
_diffrn_reflns_av_R_equivalents 0.1065
_diffrn_reflns_av_unetI/netI 0.0637
_diffrn_reflns_Laue_measured_fraction_full 0.998
_diffrn_reflns_Laue_measured_fraction_max 0.998
_diffrn_reflns_limit_h_max 13
_diffrn_reflns_limit_h_min -13
_diffrn_reflns_limit_k_max 21
_diffrn_reflns_limit_k_min -21
_diffrn_reflns_limit_l_max 25
_diffrn_reflns_limit_l_min -25
_diffrn_reflns_number 50327
_diffrn_reflns_point_group_measured_fraction_full 0.998
_diffrn_reflns_point_group_measured_fraction_max 0.998
_diffrn_reflns_theta_full 25.000
_diffrn_reflns_theta_max 25.000
_diffrn_reflns_theta_min 2.932
_exptl_absorpt_coefficient_mu 0.063
_exptl_absorpt_correction_T_max 0.7456
_exptl_absorpt_correction_T_min 0.5367
_exptl_absorpt_correction_type cylinder
_exptl_absorpt_process_details
'SADABS-2016/2 (Bruker,2016/2) was used for absorption correction. wR2(int) was 0.1433 before and 0.0832 after correction. The Ratio of minimum to maximum transmission is 0.7198. The \l/2 correction factor is Not present.'
_exptl_crystal_colour 'metallic light yellow'
_exptl_crystal_colour_lustre metallic
_exptl_crystal_colour_modifier light
_exptl_crystal_colour_primary yellow
_exptl_crystal_density_diffrn 1.085
_exptl_crystal_description block
_exptl_crystal_F_000 1472
_exptl_crystal_size_max 0.18
_exptl_crystal_size_mid 0.04
_exptl_crystal_size_min 0.02
_refine_diff_density_max 0.294
_refine_diff_density_min -0.220
_refine_diff_density_rms 0.039
_refine_ls_extinction_method none
_refine_ls_goodness_of_fit_ref 1.098
_refine_ls_hydrogen_treatment constr
_refine_ls_matrix_type full
_refine_ls_number_parameters 481
_refine_ls_number_reflns 7330
_refine_ls_number_restraints 0
_refine_ls_restrained_S_all 1.098
_refine_ls_R_factor_all 0.1130
_refine_ls_R_factor_gt 0.0588
_refine_ls_shift/su_max 0.001
_refine_ls_shift/su_mean 0.000
_refine_ls_structure_factor_coef Fsqd
_refine_ls_weighting_details 'w=1/[\s^2^(Fo^2^)+(0.0784P)^2^+0.0418P] where P=(Fo^2^+2Fc^2^)/3'
_refine_ls_weighting_scheme calc
_refine_ls_wR_factor_gt 0.1481
_refine_ls_wR_factor_ref 0.1686
_reflns_Friedel_coverage 0.000
_reflns_number_gt 4510
_reflns_number_total 7330
_reflns_threshold_expression 'I > 2\s(I)'
_cod_data_source_file d1dt03235f2.cif
_cod_data_source_block t
_cod_database_code 7709370
_shelx_shelxl_version_number 2014/7
_shelx_space_group_comment
;
The symmetry employed for this shelxl refinement is uniquely defined
by the following loop, which should always be used as a source of
symmetry information in preference to the above space-group names.
They are only intended as comments.
;
_olex2_refinement_description
;
1. Fixed Uiso
 At 1.2 times of:
  All C(H) groups
 At 1.5 times of:
  All C(H,H,H) groups
2.a Ternary CH refined with riding coordinates:
 C17(H17), C20(H20), C31(H31), C37(H37)
2.b Aromatic/amide H refined with riding coordinates:
 C3(H3), C7(H7), C8(H8), C9(H9), C10(H10), C13(H13), C14(H14), C15(H15),
 C25(H25), C33(H33), C34(H34), C35(H35), C41(H41), C42(H42), C43(H43), C44(H44)
2.c Idealised Me refined as rotating group:
 C1(H1A,H1B,H1C), C5(H5A,H5B,H5C), C18(H18A,H18B,H18C), C19(H19A,H19B,H19C),
 C21(H21A,H21B,H21C), C22(H22A,H22B,H22C), C24(H24A,H24B,H24C), C27(H27A,H27B,
 H27C), C30(H30A,H30B,H30C), C32(H32A,H32B,H32C), C38(H38A,H38B,H38C), C39(H39A,
 H39B,H39C)
;
_olex2_submission_special_instructions 'No special instructions were received'

loop_
_space_group_symop_operation_xyz
'x, y, z'
'-x, y+1/2, -z+1/2'
'-x, -y, -z'
'x, -y-1/2, z-1/2'

loop_
_atom_site_label
_atom_site_type_symbol
_atom_site_fract_x
_atom_site_fract_y
_atom_site_fract_z
_atom_site_U_iso_or_equiv
_atom_site_adp_type
_atom_site_occupancy
_atom_site_site_symmetry_order
_atom_site_calc_flag
_atom_site_refinement_flags_posn
_atom_site_refinement_flags_adp
_atom_site_refinement_flags_occupancy
_atom_site_disorder_assembly
_atom_site_disorder_group
N1 N 0.37187(15) 0.20552(9) 0.27070(8) 0.0383(4) Uani 1 1 d . . . . .
C1 C 0.3980(2) 0.07493(12) 0.23368(13) 0.0605(7) Uani 1 1 d . . . . .
H1A H 0.4827 0.0872 0.2411 0.091 Uiso 1 1 calc GR . . . .
H1B H 0.3818 0.0595 0.1892 0.091 Uiso 1 1 calc GR . . . .
H1C H 0.3775 0.0335 0.2619 0.091 Uiso 1 1 calc GR . . . .
Li1 Li 0.2795(3) 0.29593(19) 0.28312(19) 0.0482(9) Uani 1 1 d . . . . .
Li2 Li 0.1201(3) 0.3301(2) 0.36662(18) 0.0507(10) Uani 1 1 d . . . . .
C2 C 0.32409(19) 0.14353(11) 0.24730(10) 0.0395(5) Uani 1 1 d . . . . .
N2 N 0.11911(15) 0.25668(9) 0.26134(9) 0.0431(5) Uani 1 1 d . . . . .
N3 N 0.00989(15) 0.35852(9) 0.29394(9) 0.0440(5) Uani 1 1 d . . . . .
C3 C 0.19857(18) 0.13566(11) 0.23241(10) 0.0415(5) Uani 1 1 d . . . . .
H3 H 0.1748 0.0869 0.2175 0.050 Uiso 1 1 calc R . . . .
N4 N 0.12286(16) 0.30620(10) 0.45576(9) 0.0457(5) Uani 1 1 d . . . . .
C4 C 0.10657(19) 0.18631(11) 0.23601(10) 0.0416(5) Uani 1 1 d . . . . .
N5 N 0.27196(15) 0.38733(10) 0.36583(9) 0.0459(5) Uani 1 1 d . . . . .
C5 C -0.0158(2) 0.15791(13) 0.21465(14) 0.0620(7) Uani 1 1 d . . . . .
H5A H -0.0747 0.1801 0.2415 0.093 Uiso 1 1 calc GR . . . .
H5B H -0.0178 0.1027 0.2184 0.093 Uiso 1 1 calc GR . . . .
H5C H -0.0345 0.1724 0.1702 0.093 Uiso 1 1 calc GR . . . .
C6 C 0.03534(18) 0.31249(11) 0.24521(11) 0.0396(5) Uani 1 1 d . . . . .
N6 N 0.28084(17) 0.40348(10) 0.25783(10) 0.0499(5) Uani 1 1 d . . . . .
C7 C -0.0096(2) 0.32841(13) 0.18297(11) 0.0499(6) Uani 1 1 d . . . . .
H7 H 0.0080 0.2959 0.1489 0.060 Uiso 1 1 calc R . . . .
C8 C -0.0792(2) 0.39109(13) 0.17168(12) 0.0551(6) Uani 1 1 d . . . . .
H8 H -0.1096 0.4023 0.1296 0.066 Uiso 1 1 calc R . . . .
C9 C -0.1049(2) 0.43778(13) 0.22121(12) 0.0572(7) Uani 1 1 d . . . . .
H9 H -0.1533 0.4814 0.2142 0.069 Uiso 1 1 calc R . . . .
C10 C -0.0589(2) 0.41952(12) 0.28077(12) 0.0523(6) Uani 1 1 d . . . . .
H10 H -0.0765 0.4518 0.3150 0.063 Uiso 1 1 calc R . . . .
C11 C 0.49686(18) 0.21232(11) 0.28664(10) 0.0394(5) Uani 1 1 d . . . . .
C12 C 0.56818(19) 0.25093(11) 0.24466(11) 0.0425(5) Uani 1 1 d . . . . .
C13 C 0.6870(2) 0.26496(12) 0.26387(13) 0.0511(6) Uani 1 1 d . . . . .
H13 H 0.7358 0.2913 0.2361 0.061 Uiso 1 1 calc R . . . .
C14 C 0.7349(2) 0.24136(13) 0.32234(13) 0.0558(7) Uani 1 1 d . . . . .
H14 H 0.8160 0.2514 0.3347 0.067 Uiso 1 1 calc R . . . .
C15 C 0.6646(2) 0.20325(12) 0.36271(12) 0.0528(6) Uani 1 1 d . . . . .
H15 H 0.6986 0.1867 0.4028 0.063 Uiso 1 1 calc R . . . .
C16 C 0.5448(2) 0.18806(11) 0.34653(11) 0.0437(6) Uani 1 1 d . . . . .
C17 C 0.4702(2) 0.14947(13) 0.39438(11) 0.0562(6) Uani 1 1 d . . . . .
H17 H 0.3862 0.1469 0.3758 0.067 Uiso 1 1 calc R . . . .
C18 C 0.5126(4) 0.06863(17) 0.40923(17) 0.1096(13) Uani 1 1 d . . . . .
H18A H 0.5088 0.0388 0.3699 0.164 Uiso 1 1 calc GR . . . .
H18B H 0.4612 0.0455 0.4397 0.164 Uiso 1 1 calc GR . . . .
H18C H 0.5949 0.0699 0.4276 0.164 Uiso 1 1 calc GR . . . .
C19 C 0.4709(3) 0.19374(18) 0.45571(14) 0.0839(9) Uani 1 1 d . . . . .
H19A H 0.4382 0.2443 0.4471 0.126 Uiso 1 1 calc GR . . . .
H19B H 0.5528 0.1981 0.4742 0.126 Uiso 1 1 calc GR . . . .
H19C H 0.4221 0.1675 0.4857 0.126 Uiso 1 1 calc GR . . . .
C20 C 0.5191(2) 0.27555(13) 0.17939(12) 0.0548(6) Uani 1 1 d . . . . .
H20 H 0.4303 0.2729 0.1789 0.066 Uiso 1 1 calc R . . . .
C21 C 0.5525(3) 0.35690(15) 0.16249(16) 0.0862(10) Uani 1 1 d . . . . .
H21A H 0.5330 0.3909 0.1971 0.129 Uiso 1 1 calc GR . . . .
H21B H 0.5078 0.3721 0.1231 0.129 Uiso 1 1 calc GR . . . .
H21C H 0.6381 0.3597 0.1565 0.129 Uiso 1 1 calc GR . . . .
C22 C 0.5593(3) 0.22082(17) 0.12842(13) 0.0864(9) Uani 1 1 d . . . . .
H22A H 0.6464 0.2213 0.1284 0.130 Uiso 1 1 calc GR . . . .
H22B H 0.5250 0.2366 0.0865 0.130 Uiso 1 1 calc GR . . . .
H22C H 0.5320 0.1696 0.1377 0.130 Uiso 1 1 calc GR . . . .
C23 C 0.3390(2) 0.39823(13) 0.42081(13) 0.0546(6) Uani 1 1 d . . . . .
C24 C 0.4561(2) 0.4411(2) 0.42020(15) 0.0889(10) Uani 1 1 d . . . . .
H24A H 0.5111 0.4225 0.4547 0.133 Uiso 1 1 calc GR . . . .
H24B H 0.4415 0.4952 0.4263 0.133 Uiso 1 1 calc GR . . . .
H24C H 0.4911 0.4333 0.3792 0.133 Uiso 1 1 calc GR . . . .
C25 C 0.3121(2) 0.36768(15) 0.47813(12) 0.0588(7) Uani 1 1 d . . . . .
H25 H 0.3710 0.3760 0.5118 0.071 Uiso 1 1 calc R . . . .
C26 C 0.2111(2) 0.32553(14) 0.49605(12) 0.0536(6) Uani 1 1 d . . . . .
C27 C 0.2136(3) 0.30365(19) 0.56584(12) 0.0795(9) Uani 1 1 d . . . . .
H27A H 0.1321 0.2954 0.5781 0.119 Uiso 1 1 calc GR . . . .
H27B H 0.2506 0.3444 0.5918 0.119 Uiso 1 1 calc GR . . . .
H27C H 0.2599 0.2571 0.5727 0.119 Uiso 1 1 calc GR . . . .
C28 C 0.0242(2) 0.26485(13) 0.47843(10) 0.0484(6) Uani 1 1 d . . . . .
C29 C 0.0287(2) 0.18549(14) 0.48229(11) 0.0548(6) Uani 1 1 d . . . . .
C30 C 0.1832(3) 0.08756(19) 0.51759(17) 0.1080(12) Uani 1 1 d . . . . .
H30A H 0.1219 0.0499 0.5256 0.162 Uiso 1 1 calc GR . . . .
H30B H 0.2020 0.1169 0.5564 0.162 Uiso 1 1 calc GR . . . .
H30C H 0.2551 0.0618 0.5050 0.162 Uiso 1 1 calc GR . . . .
C31 C 0.1369(3) 0.14078(14) 0.46395(12) 0.0668(7) Uani 1 1 d . . . . .
H31 H 0.2016 0.1778 0.4564 0.080 Uiso 1 1 calc R . . . .
C32 C 0.1105(3) 0.09729(19) 0.40256(16) 0.1074(12) Uani 1 1 d . . . . .
H32A H 0.0886 0.1328 0.3680 0.161 Uiso 1 1 calc GR . . . .
H32B H 0.0444 0.0622 0.4078 0.161 Uiso 1 1 calc GR . . . .
H32C H 0.1814 0.0688 0.3921 0.161 Uiso 1 1 calc GR . . . .
C33 C -0.0711(3) 0.14757(17) 0.50212(12) 0.0681(8) Uani 1 1 d . . . . .
H33 H -0.0703 0.0939 0.5045 0.082 Uiso 1 1 calc R . . . .
C34 C -0.1712(3) 0.1867(2) 0.51837(12) 0.0737(9) Uani 1 1 d . . . . .
H34 H -0.2371 0.1602 0.5336 0.088 Uiso 1 1 calc R . . . .
C35 C -0.1749(2) 0.26331(19) 0.51250(13) 0.0708(8) Uani 1 1 d . . . . .
H35 H -0.2446 0.2895 0.5232 0.085 Uiso 1 1 calc R . . . .
C36 C -0.0800(2) 0.30425(15) 0.49143(11) 0.0574(7) Uani 1 1 d . . . . .
C37 C -0.0894(2) 0.38905(16) 0.48416(13) 0.0687(8) Uani 1 1 d . . . . .
H37 H -0.0222 0.4057 0.4586 0.082 Uiso 1 1 calc R . . . .
C38 C -0.2044(3) 0.4133(2) 0.4479(2) 0.1192(13) Uani 1 1 d . . . . .
H38A H -0.2118 0.3872 0.4067 0.179 Uiso 1 1 calc GR . . . .
H38B H -0.2031 0.4680 0.4410 0.179 Uiso 1 1 calc GR . . . .
H38C H -0.2723 0.4001 0.4727 0.179 Uiso 1 1 calc GR . . . .
C39 C -0.0745(4) 0.4289(2) 0.54800(17) 0.1246(14) Uani 1 1 d . . . . .
H39A H -0.1314 0.4081 0.5768 0.187 Uiso 1 1 calc GR . . . .
H39B H -0.0894 0.4831 0.5421 0.187 Uiso 1 1 calc GR . . . .
H39C H 0.0068 0.4212 0.5664 0.187 Uiso 1 1 calc GR . . . .
C40 C 0.28117(18) 0.43711(11) 0.31497(12) 0.0443(6) Uani 1 1 d . . . . .
C41 C 0.2793(2) 0.51607(13) 0.31933(14) 0.0598(7) Uani 1 1 d . . . . .
H41 H 0.2825 0.5400 0.3598 0.072 Uiso 1 1 calc R . . . .
C42 C 0.2728(2) 0.55872(14) 0.26481(18) 0.0716(9) Uani 1 1 d . . . . .
H42 H 0.2727 0.6124 0.2673 0.086 Uiso 1 1 calc R . . . .
C43 C 0.2666(2) 0.52367(16) 0.20682(17) 0.0743(9) Uani 1 1 d . . . . .
H43 H 0.2589 0.5522 0.1685 0.089 Uiso 1 1 calc R . . . .
C44 C 0.2715(2) 0.44695(15) 0.20548(14) 0.0665(7) Uani 1 1 d . . . . .
H44 H 0.2683 0.4227 0.1651 0.080 Uiso 1 1 calc R . . . .

loop_
_atom_site_aniso_label
_atom_site_aniso_U_11
_atom_site_aniso_U_22
_atom_site_aniso_U_33
_atom_site_aniso_U_23
_atom_site_aniso_U_13
_atom_site_aniso_U_12
N1 0.0364(10) 0.0343(9) 0.0445(11) 0.0019(8) 0.0044(8) -0.0013(8)
C1 0.0494(15) 0.0434(12) 0.089(2) -0.0161(13) 0.0087(14) 0.0030(11)
Li1 0.045(2) 0.0399(18) 0.059(2) -0.0006(18) 0.0026(19) 0.0027(17)
Li2 0.046(2) 0.058(2) 0.048(2) 0.0023(18) 0.0051(18) -0.0068(18)
C2 0.0410(13) 0.0363(11) 0.0418(13) 0.0023(10) 0.0087(10) 0.0007(10)
N2 0.0404(10) 0.0379(9) 0.0512(12) 0.0000(8) 0.0045(9) 0.0038(8)
N3 0.0429(11) 0.0413(10) 0.0479(12) -0.0039(9) 0.0037(9) 0.0016(9)
C3 0.0409(13) 0.0335(10) 0.0508(14) -0.0011(10) 0.0076(11) -0.0042(10)
N4 0.0407(11) 0.0558(11) 0.0408(11) -0.0054(9) 0.0059(9) -0.0028(9)
C4 0.0410(13) 0.0380(11) 0.0461(14) -0.0008(10) 0.0053(10) -0.0044(10)
N5 0.0388(11) 0.0474(10) 0.0516(12) -0.0048(9) 0.0046(9) -0.0061(8)
C5 0.0415(14) 0.0538(14) 0.090(2) -0.0136(14) 0.0021(13) -0.0051(11)
C6 0.0343(12) 0.0396(11) 0.0454(14) -0.0012(10) 0.0058(10) -0.0006(10)
N6 0.0554(12) 0.0423(10) 0.0528(13) 0.0024(9) 0.0093(10) -0.0043(9)
C7 0.0515(15) 0.0530(13) 0.0454(15) -0.0047(11) 0.0046(12) 0.0071(11)
C8 0.0611(16) 0.0547(14) 0.0487(15) 0.0022(12) -0.0026(12) 0.0092(12)
C9 0.0626(16) 0.0477(13) 0.0602(18) -0.0006(12) -0.0029(14) 0.0142(12)
C10 0.0540(15) 0.0443(12) 0.0583(17) -0.0075(12) 0.0015(13) 0.0102(11)
C11 0.0382(13) 0.0332(10) 0.0468(14) -0.0043(10) 0.0035(11) 0.0033(9)
C12 0.0387(13) 0.0376(11) 0.0516(15) -0.0020(10) 0.0074(11) 0.0004(10)
C13 0.0418(14) 0.0467(12) 0.0655(18) -0.0023(12) 0.0088(13) -0.0040(11)
C14 0.0410(14) 0.0549(14) 0.0707(19) -0.0144(13) -0.0014(13) -0.0039(12)
C15 0.0516(15) 0.0548(14) 0.0508(15) -0.0104(12) -0.0072(13) 0.0040(12)
C16 0.0461(14) 0.0409(11) 0.0440(14) -0.0054(10) 0.0024(11) 0.0021(10)
C17 0.0601(16) 0.0659(15) 0.0427(15) 0.0023(12) 0.0053(12) 0.0053(13)
C18 0.164(4) 0.0694(19) 0.103(3) 0.0279(18) 0.069(3) 0.018(2)
C19 0.077(2) 0.115(2) 0.0621(19) -0.0229(18) 0.0218(16) 0.0023(18)
C20 0.0483(14) 0.0601(14) 0.0566(16) 0.0160(13) 0.0085(12) -0.0019(12)
C21 0.082(2) 0.0702(18) 0.107(3) 0.0361(18) 0.0082(18) -0.0052(15)
C22 0.111(3) 0.097(2) 0.0518(18) 0.0069(16) 0.0071(17) 0.0146(19)
C23 0.0384(14) 0.0654(15) 0.0602(17) -0.0100(13) 0.0042(13) -0.0074(12)
C24 0.0565(18) 0.125(3) 0.085(2) 0.0000(19) -0.0021(16) -0.0365(17)
C25 0.0450(15) 0.0786(17) 0.0519(17) -0.0116(14) -0.0041(12) -0.0082(13)
C26 0.0468(15) 0.0689(15) 0.0453(15) -0.0111(12) 0.0052(12) -0.0003(12)
C27 0.0710(19) 0.124(2) 0.0429(17) -0.0047(16) -0.0004(14) -0.0145(17)
C28 0.0481(14) 0.0658(15) 0.0317(13) -0.0020(11) 0.0050(11) -0.0092(12)
C29 0.0566(16) 0.0708(16) 0.0373(14) -0.0001(12) 0.0065(12) -0.0090(13)
C30 0.126(3) 0.094(2) 0.107(3) 0.028(2) 0.030(2) 0.032(2)
C31 0.081(2) 0.0604(15) 0.0616(18) 0.0009(14) 0.0205(15) -0.0044(14)
C32 0.140(3) 0.106(2) 0.080(2) -0.031(2) 0.037(2) -0.017(2)
C33 0.077(2) 0.0813(18) 0.0458(16) 0.0086(14) 0.0028(15) -0.0219(16)
C34 0.0550(19) 0.120(3) 0.0454(17) 0.0175(17) 0.0018(14) -0.0220(18)
C35 0.0496(17) 0.111(2) 0.0526(18) 0.0099(16) 0.0075(13) -0.0007(16)
C36 0.0461(15) 0.0837(18) 0.0429(15) -0.0016(13) 0.0068(12) 0.0011(13)
C37 0.0588(17) 0.0837(19) 0.0653(19) -0.0054(15) 0.0175(14) 0.0115(14)
C38 0.094(3) 0.111(3) 0.149(4) 0.004(2) -0.022(2) 0.030(2)
C39 0.189(4) 0.101(3) 0.085(3) -0.024(2) 0.020(3) -0.003(3)
C40 0.0323(12) 0.0392(11) 0.0621(16) -0.0001(11) 0.0077(11) -0.0035(9)
C41 0.0468(15) 0.0423(12) 0.092(2) -0.0097(14) 0.0155(14) -0.0043(11)
C42 0.0449(15) 0.0400(13) 0.131(3) 0.0143(18) 0.0135(17) -0.0004(12)
C43 0.0530(17) 0.0604(17) 0.109(3) 0.0324(18) 0.0021(17) -0.0075(14)
C44 0.0685(18) 0.0646(16) 0.0667(19) 0.0181(14) 0.0056(14) -0.0085(14)

loop_
_atom_type_symbol
_atom_type_description
_atom_type_scat_dispersion_real
_atom_type_scat_dispersion_imag
_atom_type_scat_source
C C 0.0033 0.0016 'International Tables Vol C Tables 4.2.6.8 and 6.1.1.4'
H H 0.0000 0.0000 'International Tables Vol C Tables 4.2.6.8 and 6.1.1.4'
Li Li -0.0003 0.0001 'International Tables Vol C Tables 4.2.6.8 and 6.1.1.4'
N N 0.0061 0.0033 'International Tables Vol C Tables 4.2.6.8 and 6.1.1.4'

loop_
_geom_angle_atom_site_label_1
_geom_angle_atom_site_label_2
_geom_angle_atom_site_label_3
_geom_angle
_geom_angle_site_symmetry_1
_geom_angle_site_symmetry_3
_geom_angle_publ_flag
C2 N1 Li1 122.30(18) . . ?
C2 N1 C11 122.34(17) . . ?
C11 N1 Li1 115.32(16) . . ?
H1A C1 H1B 109.5 . . ?
H1A C1 H1C 109.5 . . ?
H1B C1 H1C 109.5 . . ?
C2 C1 H1A 109.5 . . ?
C2 C1 H1B 109.5 . . ?
C2 C1 H1C 109.5 . . ?
N1 Li1 N2 99.80(17) . . ?
N1 Li1 N5 134.8(2) . . ?
N1 Li1 N6 138.3(2) . . ?
N2 Li1 N5 109.63(18) . . ?
N2 Li1 N6 107.49(18) . . ?
N6 Li1 N5 62.90(12) . . ?
N3 Li2 N5 111.3(2) . . ?
N4 Li2 N3 141.6(2) . . ?
N4 Li2 N5 99.23(18) . . ?
N1 C2 C1 121.95(19) . . ?
N1 C2 C3 122.74(18) . . ?
C3 C2 C1 115.31(18) . . ?
C4 N2 Li1 119.17(17) . . ?
C4 N2 C6 120.17(18) . . ?
C6 N2 Li1 113.88(16) . . ?
C6 N3 Li2 106.35(17) . . ?
C10 N3 Li2 133.52(19) . . ?
C10 N3 C6 118.19(19) . . ?
C2 C3 H3 114.4 . . ?
C4 C3 C2 131.25(19) . . ?
C4 C3 H3 114.4 . . ?
C26 N4 Li2 122.60(19) . . ?
C26 N4 C28 119.22(19) . . ?
C28 N4 Li2 118.17(18) . . ?
N2 C4 C3 124.01(19) . . ?
N2 C4 C5 119.52(18) . . ?
C3 C4 C5 116.30(18) . . ?
Li2 N5 Li1 74.42(16) . . ?
C23 N5 Li1 132.65(17) . . ?
C23 N5 Li2 119.85(19) . . ?
C23 N5 C40 120.08(18) . . ?
C40 N5 Li1 81.94(15) . . ?
C40 N5 Li2 115.72(18) . . ?
C4 C5 H5A 109.5 . . ?
C4 C5 H5B 109.5 . . ?
C4 C5 H5C 109.5 . . ?
H5A C5 H5B 109.5 . . ?
H5A C5 H5C 109.5 . . ?
H5B C5 H5C 109.5 . . ?
N2 C6 C7 124.7(2) . . ?
N3 C6 N2 114.47(19) . . ?
N3 C6 C7 120.36(19) . . ?
C40 N6 Li1 100.66(18) . . ?
C40 N6 C44 118.5(2) . . ?
C44 N6 Li1 140.5(2) . . ?
C6 C7 H7 120.2 . . ?
C8 C7 C6 119.5(2) . . ?
C8 C7 H7 120.2 . . ?
C7 C8 H8 120.0 . . ?
C7 C8 C9 120.0(2) . . ?
C9 C8 H8 120.0 . . ?
C8 C9 H9 121.0 . . ?
C10 C9 C8 117.9(2) . . ?
C10 C9 H9 121.0 . . ?
N3 C10 C9 123.9(2) . . ?
N3 C10 H10 118.0 . . ?
C9 C10 H10 118.0 . . ?
C12 C11 N1 119.02(19) . . ?
C16 C11 N1 120.00(19) . . ?
C16 C11 C12 120.6(2) . . ?
C11 C12 C20 121.38(19) . . ?
C13 C12 C11 118.6(2) . . ?
C13 C12 C20 120.0(2) . . ?
C12 C13 H13 119.4 . . ?
C14 C13 C12 121.3(2) . . ?
C14 C13 H13 119.4 . . ?
C13 C14 H14 120.2 . . ?
C15 C14 C13 119.6(2) . . ?
C15 C14 H14 120.2 . . ?
C14 C15 H15 119.0 . . ?
C14 C15 C16 121.9(2) . . ?
C16 C15 H15 119.0 . . ?
C11 C16 C17 122.4(2) . . ?
C15 C16 C11 118.0(2) . . ?
C15 C16 C17 119.5(2) . . ?
C16 C17 H17 108.1 . . ?
C16 C17 C18 112.2(2) . . ?
C18 C17 H17 108.1 . . ?
C19 C17 C16 111.2(2) . . ?
C19 C17 H17 108.1 . . ?
C19 C17 C18 109.0(2) . . ?
C17 C18 H18A 109.5 . . ?
C17 C18 H18B 109.5 . . ?
C17 C18 H18C 109.5 . . ?
H18A C18 H18B 109.5 . . ?
H18A C18 H18C 109.5 . . ?
H18B C18 H18C 109.5 . . ?
C17 C19 H19A 109.5 . . ?
C17 C19 H19B 109.5 . . ?
C17 C19 H19C 109.5 . . ?
H19A C19 H19B 109.5 . . ?
H19A C19 H19C 109.5 . . ?
H19B C19 H19C 109.5 . . ?
C12 C20 H20 107.6 . . ?
C12 C20 C21 113.6(2) . . ?
C12 C20 C22 110.3(2) . . ?
C21 C20 H20 107.6 . . ?
C22 C20 H20 107.6 . . ?
C22 C20 C21 110.0(2) . . ?
C20 C21 H21A 109.5 . . ?
C20 C21 H21B 109.5 . . ?
C20 C21 H21C 109.5 . . ?
H21A C21 H21B 109.5 . . ?
H21A C21 H21C 109.5 . . ?
H21B C21 H21C 109.5 . . ?
C20 C22 H22A 109.5 . . ?
C20 C22 H22B 109.5 . . ?
C20 C22 H22C 109.5 . . ?
H22A C22 H22B 109.5 . . ?
H22A C22 H22C 109.5 . . ?
H22B C22 H22C 109.5 . . ?
N5 C23 C24 120.0(2) . . ?
N5 C23 C25 123.6(2) . . ?
C25 C23 C24 116.3(2) . . ?
C23 C24 H24A 109.5 . . ?
C23 C24 H24B 109.5 . . ?
C23 C24 H24C 109.5 . . ?
H24A C24 H24B 109.5 . . ?
H24A C24 H24C 109.5 . . ?
H24B C24 H24C 109.5 . . ?
C23 C25 H25 114.3 . . ?
C23 C25 C26 131.3(2) . . ?
C26 C25 H25 114.3 . . ?
N4 C26 C25 123.2(2) . . ?
N4 C26 C27 121.8(2) . . ?
C25 C26 C27 115.0(2) . . ?
C26 C27 H27A 109.5 . . ?
C26 C27 H27B 109.5 . . ?
C26 C27 H27C 109.5 . . ?
H27A C27 H27B 109.5 . . ?
H27A C27 H27C 109.5 . . ?
H27B C27 H27C 109.5 . . ?
C29 C28 N4 120.1(2) . . ?
C36 C28 N4 119.0(2) . . ?
C36 C28 C29 120.7(2) . . ?
C28 C29 C31 122.0(2) . . ?
C33 C29 C28 118.0(2) . . ?
C33 C29 C31 119.9(2) . . ?
H30A C30 H30B 109.5 . . ?
H30A C30 H30C 109.5 . . ?
H30B C30 H30C 109.5 . . ?
C31 C30 H30A 109.5 . . ?
C31 C30 H30B 109.5 . . ?
C31 C30 H30C 109.5 . . ?
C29 C31 C30 111.8(2) . . ?
C29 C31 H31 107.6 . . ?
C30 C31 H31 107.6 . . ?
C32 C31 C29 111.3(3) . . ?
C32 C31 C30 110.8(3) . . ?
C32 C31 H31 107.6 . . ?
C31 C32 H32A 109.5 . . ?
C31 C32 H32B 109.5 . . ?
C31 C32 H32C 109.5 . . ?
H32A C32 H32B 109.5 . . ?
H32A C32 H32C 109.5 . . ?
H32B C32 H32C 109.5 . . ?
C29 C33 H33 119.4 . . ?
C34 C33 C29 121.2(3) . . ?
C34 C33 H33 119.4 . . ?
C33 C34 H34 120.1 . . ?
C35 C34 C33 119.7(3) . . ?
C35 C34 H34 120.1 . . ?
C34 C35 H35 119.0 . . ?
C34 C35 C36 122.0(3) . . ?
C36 C35 H35 119.0 . . ?
C28 C36 C37 121.8(2) . . ?
C35 C36 C28 118.2(3) . . ?
C35 C36 C37 120.1(2) . . ?
C36 C37 H37 107.2 . . ?
C36 C37 C38 112.5(2) . . ?
C36 C37 C39 111.6(2) . . ?
C38 C37 H37 107.2 . . ?
C39 C37 H37 107.2 . . ?
C39 C37 C38 110.8(3) . . ?
C37 C38 H38A 109.5 . . ?
C37 C38 H38B 109.5 . . ?
C37 C38 H38C 109.5 . . ?
H38A C38 H38B 109.5 . . ?
H38A C38 H38C 109.5 . . ?
H38B C38 H38C 109.5 . . ?
C37 C39 H39A 109.5 . . ?
C37 C39 H39B 109.5 . . ?
C37 C39 H39C 109.5 . . ?
H39A C39 H39B 109.5 . . ?
H39A C39 H39C 109.5 . . ?
H39B C39 H39C 109.5 . . ?
N5 C40 C41 125.3(2) . . ?
N6 C40 N5 114.33(18) . . ?
N6 C40 C41 120.1(2) . . ?
C40 C41 H41 120.2 . . ?
C42 C41 C40 119.6(3) . . ?
C42 C41 H41 120.2 . . ?
C41 C42 H42 120.2 . . ?
C43 C42 C41 119.6(2) . . ?
C43 C42 H42 120.2 . . ?
C42 C43 H43 120.9 . . ?
C44 C43 C42 118.2(3) . . ?
C44 C43 H43 120.9 . . ?
N6 C44 C43 123.8(3) . . ?
N6 C44 H44 118.1 . . ?
C43 C44 H44 118.1 . . ?

loop_
_geom_bond_atom_site_label_1
_geom_bond_atom_site_label_2
_geom_bond_distance
_geom_bond_site_symmetry_2
_geom_bond_publ_flag
N1 Li1 1.934(4) . ?
N1 C2 1.304(2) . ?
N1 C11 1.430(3) . ?
C1 H1A 0.9800 . ?
C1 H1B 0.9800 . ?
C1 H1C 0.9800 . ?
C1 C2 1.509(3) . ?
Li1 N2 1.960(4) . ?
Li1 N5 2.381(4) . ?
Li1 N6 1.975(4) . ?
Li2 N3 1.971(4) . ?
Li2 N4 1.921(4) . ?
Li2 N5 1.986(4) . ?
C2 C3 1.434(3) . ?
N2 C4 1.358(2) . ?
N2 C6 1.392(3) . ?
N3 C6 1.354(3) . ?
N3 C10 1.346(3) . ?
C3 H3 0.9500 . ?
C3 C4 1.375(3) . ?
N4 C26 1.309(3) . ?
N4 C28 1.436(3) . ?
C4 C5 1.507(3) . ?
N5 C23 1.354(3) . ?
N5 C40 1.395(3) . ?
C5 H5A 0.9800 . ?
C5 H5B 0.9800 . ?
C5 H5C 0.9800 . ?
C6 C7 1.402(3) . ?
N6 C40 1.341(3) . ?
N6 C44 1.342(3) . ?
C7 H7 0.9500 . ?
C7 C8 1.369(3) . ?
C8 H8 0.9500 . ?
C8 C9 1.375(3) . ?
C9 H9 0.9500 . ?
C9 C10 1.364(3) . ?
C10 H10 0.9500 . ?
C11 C12 1.408(3) . ?
C11 C16 1.406(3) . ?
C12 C13 1.394(3) . ?
C12 C20 1.511(3) . ?
C13 H13 0.9500 . ?
C13 C14 1.376(3) . ?
C14 H14 0.9500 . ?
C14 C15 1.374(3) . ?
C15 H15 0.9500 . ?
C15 C16 1.395(3) . ?
C16 C17 1.514(3) . ?
C17 H17 1.0000 . ?
C17 C18 1.533(4) . ?
C17 C19 1.509(3) . ?
C18 H18A 0.9800 . ?
C18 H18B 0.9800 . ?
C18 H18C 0.9800 . ?
C19 H19A 0.9800 . ?
C19 H19B 0.9800 . ?
C19 H19C 0.9800 . ?
C20 H20 1.0000 . ?
C20 C21 1.534(3) . ?
C20 C22 1.534(4) . ?
C21 H21A 0.9800 . ?
C21 H21B 0.9800 . ?
C21 H21C 0.9800 . ?
C22 H22A 0.9800 . ?
C22 H22B 0.9800 . ?
C22 H22C 0.9800 . ?
C23 C24 1.521(3) . ?
C23 C25 1.373(3) . ?
C24 H24A 0.9800 . ?
C24 H24B 0.9800 . ?
C24 H24C 0.9800 . ?
C25 H25 0.9500 . ?
C25 C26 1.430(3) . ?
C26 C27 1.517(3) . ?
C27 H27A 0.9800 . ?
C27 H27B 0.9800 . ?
C27 H27C 0.9800 . ?
C28 C29 1.407(3) . ?
C28 C36 1.406(3) . ?
C29 C31 1.521(4) . ?
C29 C33 1.395(3) . ?
C30 H30A 0.9800 . ?
C30 H30B 0.9800 . ?
C30 H30C 0.9800 . ?
C30 C31 1.535(4) . ?
C31 H31 1.0000 . ?
C31 C32 1.516(4) . ?
C32 H32A 0.9800 . ?
C32 H32B 0.9800 . ?
C32 H32C 0.9800 . ?
C33 H33 0.9500 . ?
C33 C34 1.383(4) . ?
C34 H34 0.9500 . ?
C34 C35 1.361(4) . ?
C35 H35 0.9500 . ?
C35 C36 1.386(4) . ?
C36 C37 1.510(4) . ?
C37 H37 1.0000 . ?
C37 C38 1.520(4) . ?
C37 C39 1.517(4) . ?
C38 H38A 0.9800 . ?
C38 H38B 0.9800 . ?
C38 H38C 0.9800 . ?
C39 H39A 0.9800 . ?
C39 H39B 0.9800 . ?
C39 H39C 0.9800 . ?
C40 C41 1.400(3) . ?
C41 H41 0.9500 . ?
C41 C42 1.371(4) . ?
C42 H42 0.9500 . ?
C42 C43 1.366(4) . ?
C43 H43 0.9500 . ?
C43 C44 1.358(4) . ?
C44 H44 0.9500 . ?
